data_7208424
loop_
_publ_author_name
'Zhang, Hai-Xia'
'Wang, Fei'
'Tan, Yan-Xi'
'Kang, Yao'
'Zhang, Jian'

_publ_section_title
;
 Homochiral porous metal--organic frameworks containing only achiral
 building blocks for enantioselective separation
;
_journal_issue 32
_journal_name_full 'Journal of Materials Chemistry'
_journal_page_first 16288
_journal_paper_doi 10.1039/c2jm33269h
_journal_volume 22
_journal_year 2012
_chemical_formula_sum 'C24 H18 Co2 N4 O9'
_chemical_formula_weight 624.28
_chemical_name_systematic
;
?
;
_space_group_IT_number 19
_symmetry_cell_setting orthorhombic
_symmetry_space_group_name_Hall 'P 2ac 2ab'
_symmetry_space_group_name_H-M 'P 21 21 21'
_atom_sites_solution_hydrogens geom
_atom_sites_solution_primary direct
_atom_sites_solution_secondary difmap
_audit_creation_method SHELXL-97
_cell_angle_alpha 90.00
_cell_angle_beta 90.00
_cell_angle_gamma 90.00
_cell_formula_units_Z 4
_cell_length_a 11.3503(3)
_cell_length_b 13.1581(3)
_cell_length_c 26.2130(6)
_cell_measurement_reflns_used 3456
_cell_measurement_temperature 173(2)
_cell_measurement_theta_max 27.752
_cell_measurement_theta_min 2.345
_cell_volume 3914.87(16)
_computing_structure_refinement 'SHELXL-97 (Sheldrick, 1997)'
_computing_structure_solution 'SHELXS-97 (Sheldrick, 1990)'
_diffrn_ambient_temperature 173(2)
_diffrn_detector_area_resol_mean none
_diffrn_measured_fraction_theta_full 0.998
_diffrn_measured_fraction_theta_max 0.998
_diffrn_measurement_device_type 'Xcalibur, Eos'
_diffrn_measurement_method none
_diffrn_radiation_monochromator graphite
_diffrn_radiation_source 'Enhance (Mo) X-ray Source'
_diffrn_radiation_type MoK\a
_diffrn_radiation_wavelength 0.71073
_diffrn_reflns_av_R_equivalents 0.0238
_diffrn_reflns_av_sigmaI/netI 0.0498
_diffrn_reflns_limit_h_max 13
_diffrn_reflns_limit_h_min -12
_diffrn_reflns_limit_k_max 15
_diffrn_reflns_limit_k_min -14
_diffrn_reflns_limit_l_max 18
_diffrn_reflns_limit_l_min -31
_diffrn_reflns_number 10317
_diffrn_reflns_theta_full 25.00
_diffrn_reflns_theta_max 25.00
_diffrn_reflns_theta_min 2.49
_diffrn_standards_decay_% none
_diffrn_standards_interval_count none
_diffrn_standards_interval_time none
_diffrn_standards_number none
_exptl_absorpt_coefficient_mu 0.887
_exptl_absorpt_correction_T_max 1.00000
_exptl_absorpt_correction_T_min 0.88126
_exptl_absorpt_correction_type multi-scan
_exptl_absorpt_process_details
;
CrysAlisPro, Oxford Diffraction Ltd.,
Version 1.171.33.66 (release 28-04-2010 CrysAlis171 .NET)
(compiled Apr 28 2010,14:27:37)
Empirical absorption correction using spherical harmonics,
implemented in SCALE3 ABSPACK scaling algorithm.
;
_exptl_crystal_colour Red
_exptl_crystal_density_diffrn 1.059
_exptl_crystal_density_method 'not measured'
_exptl_crystal_description Prism
_exptl_crystal_F_000 1264
_exptl_crystal_size_max 0.20
_exptl_crystal_size_mid 0.18
_exptl_crystal_size_min 0.15
_refine_diff_density_max 1.157
_refine_diff_density_min -0.443
_refine_diff_density_rms 0.140
_refine_ls_abs_structure_details 'Flack H D (1983), Acta Cryst. A39, 876-881'
_refine_ls_abs_structure_Flack -0.03(3)
_refine_ls_extinction_method none
_refine_ls_goodness_of_fit_ref 1.173
_refine_ls_hydrogen_treatment none
_refine_ls_matrix_type full
_refine_ls_number_parameters 352
_refine_ls_number_reflns 6592
_refine_ls_number_restraints 0
_refine_ls_restrained_S_all 1.173
_refine_ls_R_factor_all 0.0567
_refine_ls_R_factor_gt 0.0479
_refine_ls_shift/su_max 0.001
_refine_ls_shift/su_mean 0.000
_refine_ls_structure_factor_coef Fsqd
_refine_ls_weighting_details 'calc w=1/[\s^2^(Fo^2^)+(0.1000P)^2^+0.0000P] where P=(Fo^2^+2Fc^2^)/3'
_refine_ls_weighting_scheme calc
_refine_ls_wR_factor_gt 0.1572
_refine_ls_wR_factor_ref 0.1624
_reflns_number_gt 5611
_reflns_number_total 6592
_reflns_threshold_expression >2sigma(I)
_cod_data_source_file c2jm33269h.txt
_cod_data_source_block 1_ethanol
_cod_depositor_comments
;
The following automatic conversions were performed:

'_symmetry_cell_setting' value 'Orthorhombic' changed to
'orthorhombic' according to
/home/saulius/struct/CIF-dictionaries/cif_core.dic dictionary named
'cif_core.dic' version 2.4.1 from 2010-06-29.

Automatic conversion script
Id: cif_fix_values 1891 2012-01-12 08:04:46Z andrius 
;
_cod_original_sg_symbol_H-M P2(1)2(1)2(1)
_cod_database_code 7208424

loop_
_symmetry_equiv_pos_as_xyz
'x, y, z'
'-x+1/2, -y, z+1/2'
'x+1/2, -y+1/2, -z'
'-x, y+1/2, -z+1/2'

loop_
_atom_site_label
_atom_site_type_symbol
_atom_site_fract_x
_atom_site_fract_y
_atom_site_fract_z
_atom_site_U_iso_or_equiv
_atom_site_adp_type
_atom_site_occupancy
_atom_site_symmetry_multiplicity
_atom_site_calc_flag
_atom_site_refinement_flags
Co1 Co 0.83904(6) 0.93919(6) 0.07945(3) 0.01793(19) Uani 1 1 d .
Co2 Co 1.09320(6) 1.05951(6) 0.13755(3) 0.01760(19) Uani 1 1 d .
O9 O 0.4788(3) 0.5638(3) -0.02941(14) 0.0253(8) Uani 1 1 d .
O8 O 0.6387(3) 0.5372(3) -0.07736(17) 0.0326(10) Uani 1 1 d .
O7 O 0.9209(3) 0.8493(3) 0.13423(15) 0.0272(9) Uani 1 1 d .
O6 O 1.0501(3) 0.9379(3) 0.18122(15) 0.0297(9) Uani 1 1 d .
O1W O 0.9093(3) 1.0741(3) 0.11411(14) 0.0217(8) Uani 1 1 d .
H5A H 0.8611 1.0913 0.1444 0.026 Uiso 1 1 calc R
H5B H 0.9026 1.1311 0.0896 0.026 Uiso 1 1 calc R
O4 O 0.6929(3) 0.9517(3) 0.12766(16) 0.0309(10) Uani 1 1 d .
O3 O 0.6351(4) 1.3140(3) -0.09427(17) 0.0344(11) Uani 1 1 d .
C9 C 0.6554(5) 1.0294(5) 0.1507(2) 0.0300(14) Uani 1 1 d .
N4 N 0.9385(4) 0.6560(4) 0.29797(19) 0.0274(11) Uani 1 1 d .
N3 N 0.2773(4) 1.0488(4) 0.15658(19) 0.0265(11) Uani 1 1 d .
C17 C 0.9685(5) 0.7905(4) 0.2164(2) 0.0241(12) Uani 1 1 d .
O2 O 0.7162(4) 1.0993(4) 0.1673(2) 0.0508(15) Uani 1 1 d .
C19 C 0.8999(6) 0.7042(5) 0.2116(2) 0.0367(15) Uani 1 1 d .
H19A H 0.8601 0.6899 0.1806 0.044 Uiso 1 1 calc R
C20 C 0.5219(5) 1.0344(5) 0.1563(2) 0.0311(15) Uani 1 1 d .
O1 O 0.4618(4) 1.2658(4) -0.0620(2) 0.0501(14) Uani 1 1 d .
C25 C 0.6323(5) 1.1769(5) -0.0367(2) 0.0308(14) Uani 1 1 d .
C26 C 0.6520(5) 0.6533(4) -0.0091(2) 0.0265(13) Uani 1 1 d .
C27 C 0.6789(7) 0.7530(5) 0.0645(3) 0.0444(18) Uani 1 1 d .
H27A H 0.6581 0.7660 0.0990 0.053 Uiso 1 1 calc R
C28 C 0.8064(6) 1.0935(5) -0.0065(3) 0.0351(16) Uani 1 1 d .
H28A H 0.8896 1.0859 -0.0081 0.042 Uiso 1 1 calc R
N2 N 0.7648(4) 0.8062(4) 0.0437(2) 0.0288(12) Uani 1 1 d .
N1 N 0.7471(4) 1.0337(3) 0.02399(19) 0.0272(11) Uani 1 1 d .
C31 C 0.9803(5) 0.8651(4) 0.1733(2) 0.0208(12) Uani 1 1 d .
C32 C 0.7532(6) 1.1687(5) -0.0372(3) 0.0364(16) Uani 1 1 d .
H32A H 0.7998 1.2126 -0.0577 0.044 Uiso 1 1 calc R
C33 C 0.5862(5) 0.5769(4) -0.0416(2) 0.0232(12) Uani 1 1 d .
C34 C 0.4522(5) 0.9489(5) 0.1550(3) 0.0365(15) Uani 1 1 d .
H34A H 0.4872 0.8833 0.1535 0.044 Uiso 1 1 calc R
C35 C 1.0232(6) 0.8065(5) 0.2617(2) 0.0375(17) Uani 1 1 d .
H35A H 1.0738 0.8634 0.2655 0.045 Uiso 1 1 calc R
C36 C 0.5713(6) 1.2606(4) -0.0667(2) 0.0309(14) Uani 1 1 d .
C37 C 0.3321(6) 0.9589(5) 0.1557(3) 0.0347(15) Uani 1 1 d .
H37A H 0.2854 0.8990 0.1555 0.042 Uiso 1 1 calc R
C38 C 0.8901(6) 0.6382(5) 0.2532(2) 0.0348(15) Uani 1 1 d .
H38A H 0.8462 0.5773 0.2490 0.042 Uiso 1 1 calc R
C39 C 0.3441(6) 1.1302(5) 0.1587(3) 0.0412(17) Uani 1 1 d .
H39A H 0.3068 1.1948 0.1598 0.049 Uiso 1 1 calc R
C40 C 0.7468(7) 0.7068(7) -0.0291(3) 0.067(3) Uani 1 1 d .
H40A H 0.7751 0.6911 -0.0623 0.080 Uiso 1 1 calc R
C41 C 0.4661(5) 1.1268(5) 0.1593(3) 0.0403(18) Uani 1 1 d .
H41A H 0.5106 1.1878 0.1618 0.048 Uiso 1 1 calc R
C43 C 0.6289(5) 1.0413(5) 0.0237(3) 0.0406(17) Uani 1 1 d .
H43A H 0.5843 0.9971 0.0449 0.049 Uiso 1 1 calc R
C45 C 0.5696(6) 1.1113(5) -0.0064(3) 0.0442(18) Uani 1 1 d .
H45A H 0.4860 1.1138 -0.0060 0.053 Uiso 1 1 calc R
C46 C 1.0066(6) 0.7418(5) 0.3021(3) 0.0383(17) Uani 1 1 d .
H46A H 1.0433 0.7568 0.3338 0.046 Uiso 1 1 calc R
C47 C 0.6183(6) 0.6797(5) 0.0381(3) 0.0403(17) Uani 1 1 d .
H47A H 0.5521 0.6476 0.0533 0.048 Uiso 1 1 calc R
C50 C 0.7975(7) 0.7790(7) -0.0023(4) 0.068(3) Uani 1 1 d .
H50A H 0.8622 0.8139 -0.0172 0.082 Uiso 1 1 calc R

loop_
_atom_site_aniso_label
_atom_site_aniso_U_11
_atom_site_aniso_U_22
_atom_site_aniso_U_33
_atom_site_aniso_U_23
_atom_site_aniso_U_13
_atom_site_aniso_U_12
Co1 0.0159(3) 0.0184(3) 0.0194(3) -0.0005(3) -0.0022(3) 0.0001(3)
Co2 0.0165(3) 0.0171(3) 0.0192(3) -0.0015(3) 0.0023(3) -0.0013(3)
O9 0.0178(17) 0.033(2) 0.0250(19) -0.001(2) -0.0006(15) -0.0031(19)
O8 0.0207(19) 0.045(3) 0.032(2) -0.016(2) 0.0012(19) -0.0022(18)
O7 0.028(2) 0.026(2) 0.028(2) 0.0092(18) -0.011(2) -0.0026(17)
O6 0.033(2) 0.026(2) 0.030(2) 0.012(2) -0.0046(17) -0.006(2)
O1W 0.0167(17) 0.024(2) 0.0247(18) -0.0003(17) -0.0014(16) 0.0006(18)
O4 0.0192(18) 0.037(2) 0.037(2) -0.004(2) 0.0063(16) -0.0002(19)
O3 0.033(2) 0.032(2) 0.039(3) 0.015(2) -0.005(2) 0.0047(19)
C9 0.019(3) 0.038(4) 0.033(3) -0.004(3) 0.003(3) 0.003(3)
N4 0.029(3) 0.028(2) 0.025(3) 0.006(2) 0.002(2) -0.001(2)
N3 0.020(2) 0.028(3) 0.032(3) -0.008(2) -0.001(2) -0.003(2)
C17 0.027(3) 0.020(3) 0.025(3) 0.003(2) 0.000(3) -0.002(2)
O2 0.019(2) 0.058(3) 0.076(4) -0.040(3) 0.005(2) -0.010(2)
C19 0.046(4) 0.042(4) 0.022(3) 0.008(3) -0.006(3) -0.017(3)
C20 0.024(3) 0.036(4) 0.033(3) -0.006(3) 0.003(3) 0.002(3)
O1 0.033(3) 0.055(3) 0.062(3) 0.033(3) 0.009(2) 0.015(2)
C25 0.028(3) 0.031(3) 0.033(3) 0.006(3) -0.005(3) 0.008(3)
C26 0.022(3) 0.026(3) 0.031(3) -0.007(3) -0.001(3) -0.003(3)
C27 0.063(5) 0.043(4) 0.027(3) -0.008(3) 0.007(3) -0.026(4)
C28 0.028(3) 0.039(4) 0.038(4) 0.010(3) 0.001(3) 0.006(3)
N2 0.024(2) 0.031(3) 0.031(3) -0.007(2) -0.005(2) -0.004(2)
N1 0.026(2) 0.025(3) 0.031(3) 0.006(2) -0.007(2) 0.003(2)
C31 0.018(3) 0.022(3) 0.023(3) 0.002(2) 0.004(2) 0.001(2)
C32 0.030(3) 0.040(4) 0.039(4) 0.017(3) 0.002(3) 0.001(3)
C33 0.021(3) 0.025(3) 0.023(3) -0.005(2) -0.007(2) 0.001(3)
C34 0.021(3) 0.033(3) 0.056(4) -0.005(4) 0.004(3) 0.004(3)
C35 0.044(4) 0.033(3) 0.035(4) 0.016(3) -0.015(3) -0.020(3)
C36 0.035(4) 0.029(3) 0.028(3) 0.006(3) -0.007(3) 0.006(3)
C37 0.026(3) 0.031(3) 0.048(4) 0.002(3) 0.003(3) -0.004(3)
C38 0.042(4) 0.031(3) 0.032(3) 0.006(3) -0.009(3) -0.014(3)
C39 0.027(3) 0.029(3) 0.068(5) -0.013(3) -0.004(4) 0.001(3)
C40 0.055(5) 0.085(6) 0.061(5) -0.047(5) 0.030(4) -0.041(5)
C41 0.022(3) 0.036(4) 0.063(5) -0.012(4) 0.006(3) -0.005(3)
C43 0.027(3) 0.045(4) 0.050(4) 0.024(4) -0.003(3) -0.002(3)
C45 0.024(3) 0.049(4) 0.060(5) 0.025(4) -0.007(3) 0.000(3)
C46 0.053(4) 0.034(3) 0.028(3) 0.007(3) -0.012(3) -0.020(3)
C47 0.045(4) 0.041(4) 0.034(4) -0.011(3) 0.007(3) -0.023(3)
C50 0.047(5) 0.095(7) 0.062(6) -0.038(5) 0.017(4) -0.045(5)

loop_
_atom_type_symbol
_atom_type_description
_atom_type_scat_dispersion_real
_atom_type_scat_dispersion_imag
_atom_type_scat_source
C C 0.0033 0.0016 'International Tables Vol C Tables 4.2.6.8 and 6.1.1.4'
H H 0.0000 0.0000 'International Tables Vol C Tables 4.2.6.8 and 6.1.1.4'
N N 0.0061 0.0033 'International Tables Vol C Tables 4.2.6.8 and 6.1.1.4'
O O 0.0106 0.0060 'International Tables Vol C Tables 4.2.6.8 and 6.1.1.4'
Co Co 0.3494 0.9721 'International Tables Vol C Tables 4.2.6.8 and 6.1.1.4'

loop_
_geom_angle_atom_site_label_1
_geom_angle_atom_site_label_2
_geom_angle_atom_site_label_3
_geom_angle
_geom_angle_site_symmetry_1
_geom_angle_site_symmetry_3
O9 Co1 O7 94.87(16) 3_565 .
O9 Co1 O4 175.87(17) 3_565 .
O7 Co1 O4 88.98(16) . .
O9 Co1 O1W 89.94(15) 3_565 .
O7 Co1 O1W 90.69(15) . .
O4 Co1 O1W 88.50(15) . .
O9 Co1 N2 90.51(18) 3_565 .
O7 Co1 N2 90.75(17) . .
O4 Co1 N2 90.96(18) . .
O1W Co1 N2 178.45(17) . .
O9 Co1 N1 87.40(17) 3_565 .
O7 Co1 N1 177.73(18) . .
O4 Co1 N1 88.75(18) . .
O1W Co1 N1 89.34(16) . .
N2 Co1 N1 89.2(2) . .
O6 Co2 O3 178.57(18) . 3_575
O6 Co2 O8 90.32(18) . 3_565
O3 Co2 O8 91.07(18) 3_575 3_565
O6 Co2 N4 88.95(18) . 4_755
O3 Co2 N4 89.69(18) 3_575 4_755
O8 Co2 N4 174.98(17) 3_565 4_755
O6 Co2 N3 92.98(18) . 1_655
O3 Co2 N3 87.49(18) 3_575 1_655
O8 Co2 N3 83.99(16) 3_565 1_655
N4 Co2 N3 91.09(18) 4_755 1_655
O6 Co2 O1W 89.86(15) . .
O3 Co2 O1W 89.71(15) 3_575 .
O8 Co2 O1W 94.44(15) 3_565 .
N4 Co2 O1W 90.52(16) 4_755 .
N3 Co2 O1W 176.76(17) 1_655 .
C33 O9 Co1 125.6(3) . 3_465
C33 O8 Co2 135.7(4) . 3_465
C31 O7 Co1 135.7(4) . .
C31 O6 Co2 131.2(4) . .
Co1 O1W Co2 113.65(16) . .
Co1 O1W H5A 108.8 . .
Co2 O1W H5A 108.8 . .
Co1 O1W H5B 108.8 . .
Co2 O1W H5B 108.8 . .
H5A O1W H5B 107.7 . .
C9 O4 Co1 128.4(4) . .
C36 O3 Co2 129.8(4) . 3_475
O2 C9 O4 125.9(5) . .
O2 C9 C20 119.4(5) . .
O4 C9 C20 114.6(5) . .
C38 N4 C46 116.9(5) . .
C38 N4 Co2 121.8(4) . 4_745
C46 N4 Co2 121.3(4) . 4_745
C39 N3 C37 116.9(5) . .
C39 N3 Co2 121.2(4) . 1_455
C37 N3 Co2 120.4(4) . 1_455
C35 C17 C19 117.6(5) . .
C35 C17 C31 121.1(5) . .
C19 C17 C31 121.2(5) . .
C17 C19 C38 119.0(6) . .
C17 C19 H19A 120.5 . .
C38 C19 H19A 120.5 . .
C41 C20 C34 117.5(5) . .
C41 C20 C9 120.2(5) . .
C34 C20 C9 122.2(5) . .
C45 C25 C32 118.1(6) . .
C45 C25 C36 121.3(5) . .
C32 C25 C36 120.5(6) . .
C47 C26 C40 116.0(6) . .
C47 C26 C33 123.4(5) . .
C40 C26 C33 120.4(6) . .
N2 C27 C47 122.4(6) . .
N2 C27 H27A 118.8 . .
C47 C27 H27A 118.8 . .
N1 C28 C32 123.4(6) . .
N1 C28 H28A 118.3 . .
C32 C28 H28A 118.3 . .
C50 N2 C27 116.4(6) . .
C50 N2 Co1 120.7(5) . .
C27 N2 Co1 122.7(4) . .
C28 N1 C43 117.7(5) . .
C28 N1 Co1 120.3(4) . .
C43 N1 Co1 121.6(4) . .
O7 C31 O6 127.0(5) . .
O7 C31 C17 117.6(5) . .
O6 C31 C17 115.4(5) . .
C25 C32 C28 118.5(6) . .
C25 C32 H32A 120.7 . .
C28 C32 H32A 120.7 . .
O8 C33 O9 126.7(5) . .
O8 C33 C26 118.2(5) . .
O9 C33 C26 115.0(5) . .
C37 C34 C20 119.5(6) . .
C37 C34 H34A 120.3 . .
C20 C34 H34A 120.3 . .
C17 C35 C46 121.2(6) . .
C17 C35 H35A 119.4 . .
C46 C35 H35A 119.4 . .
O3 C36 O1 127.3(6) . .
O3 C36 C25 116.4(5) . .
O1 C36 C25 116.2(6) . .
N3 C37 C34 123.3(6) . .
N3 C37 H37A 118.3 . .
C34 C37 H37A 118.3 . .
N4 C38 C19 123.4(5) . .
N4 C38 H38A 118.3 . .
C19 C38 H38A 118.3 . .
N3 C39 C41 123.5(6) . .
N3 C39 H39A 118.2 . .
C41 C39 H39A 118.2 . .
C50 C40 C26 120.2(8) . .
C50 C40 H40A 119.9 . .
C26 C40 H40A 119.9 . .
C20 C41 C39 119.2(6) . .
C20 C41 H41A 120.4 . .
C39 C41 H41A 120.4 . .
N1 C43 C45 122.5(6) . .
N1 C43 H43A 118.8 . .
C45 C43 H43A 118.8 . .
C25 C45 C43 119.7(6) . .
C25 C45 H45A 120.1 . .
C43 C45 H45A 120.1 . .
C35 C46 N4 121.8(6) . .
C35 C46 H46A 119.1 . .
N4 C46 H46A 119.1 . .
C26 C47 C27 120.3(6) . .
C26 C47 H47A 119.8 . .
C27 C47 H47A 119.8 . .
N2 C50 C40 124.4(7) . .
N2 C50 H50A 117.8 . .
C40 C50 H50A 117.8 . .

loop_
_geom_bond_atom_site_label_1
_geom_bond_atom_site_label_2
_geom_bond_distance
_geom_bond_site_symmetry_2
Co1 O9 2.058(4) 3_565
Co1 O7 2.079(4) .
Co1 O4 2.092(4) .
Co1 O1W 2.148(4) .
Co1 N2 2.157(5) .
Co1 N1 2.179(5) .
Co2 O6 2.028(4) .
Co2 O3 2.070(4) 3_575
Co2 O8 2.091(4) 3_565
Co2 N4 2.145(5) 4_755
Co2 N3 2.153(4) 1_655
Co2 O1W 2.184(3) .
O9 C33 1.272(7) .
O9 Co1 2.058(3) 3_465
O8 C33 1.229(7) .
O8 Co2 2.091(4) 3_465
O7 C31 1.244(7) .
O6 C31 1.260(7) .
O1W H5A 0.9900 .
O1W H5B 0.9900 .
O4 C9 1.261(7) .
O3 C36 1.242(7) .
O3 Co2 2.070(4) 3_475
C9 O2 1.229(7) .
C9 C20 1.524(8) .
N4 C38 1.316(8) .
N4 C46 1.372(8) .
N4 Co2 2.145(5) 4_745
N3 C39 1.313(8) .
N3 C37 1.337(8) .
N3 Co2 2.153(4) 1_455
C17 C35 1.356(9) .
C17 C19 1.383(8) .
C17 C31 1.501(8) .
C19 C38 1.399(9) .
C19 H19A 0.9500 .
C20 C41 1.373(9) .
C20 C34 1.376(9) .
O1 C36 1.251(8) .
C25 C45 1.372(9) .
C25 C32 1.377(9) .
C25 C36 1.519(8) .
C26 C47 1.340(9) .
C26 C40 1.389(9) .
C26 C33 1.513(7) .
C27 N2 1.318(8) .
C27 C47 1.372(9) .
C27 H27A 0.9500 .
C28 N1 1.309(8) .
C28 C32 1.410(9) .
C28 H28A 0.9500 .
N2 C50 1.311(10) .
N1 C43 1.346(8) .
C32 H32A 0.9500 .
C34 C37 1.370(8) .
C34 H34A 0.9500 .
C35 C46 1.371(9) .
C35 H35A 0.9500 .
C37 H37A 0.9500 .
C38 H38A 0.9500 .
C39 C41 1.385(9) .
C39 H39A 0.9500 .
C40 C50 1.316(10) .
C40 H40A 0.9500 .
C41 H41A 0.9500 .
C43 C45 1.386(9) .
C43 H43A 0.9500 .
C45 H45A 0.9500 .
C46 H46A 0.9500 .
C47 H47A 0.9500 .
C50 H50A 0.9500 .
